data_7715176
loop_
_publ_author_name
'Mart&#xed;nez-Vollbert, Emiliano'
'Philouze, Christian'
'Cavignac, Th&#xe9;o'
'Latouche, Camille'
'Loiseau, Fr&#xe9;d&#xe9;rique'
'Lano&#xeb;, Pierre-Henri'

_publ_section_title
;
 Neutral 2-phenylbenzimidazole-based iridium(III) complexes with
 picolinate ancillary ligand: tuning the emission properties by
 manipulating the substituent on the benzimidazole ring.
;
_journal_issue 10
_journal_name_full 'Dalton transactions (Cambridge, England : 2003)'
_journal_page_first 4705
_journal_page_last 4718
_journal_paper_doi 10.1039/d3dt03498d
_journal_volume 53
_journal_year 2024
_chemical_formula_moiety 'C42 H36 F6 Ir N5 O4, 1.54(C H2 Cl2)'
_chemical_formula_sum 'C43.54 H39.09 Cl3.09 F6 Ir N5 O4'
_chemical_formula_weight 1112.05
_space_group_crystal_system monoclinic
_space_group_IT_number 14
_space_group_name_Hall '-P 2yn'
_space_group_name_H-M_alt 'P 1 21/n 1'
_atom_sites_solution_hydrogens geom
_atom_sites_solution_primary direct
_audit_creation_date 2023-03-06
_audit_creation_method
;
Olex2 1.2
(compiled 2014.07.22 svn.r2960 for OlexSys, GUI svn.r4862)
;
_audit_update_record
;
2023-03-06 deposited with the CCDC.	2023-12-18 downloaded from the CCDC.
;
_cell_angle_alpha 90
_cell_angle_beta 101.07(3)
_cell_angle_gamma 90
_cell_formula_units_Z 4
_cell_length_a 15.316(3)
_cell_length_b 15.544(3)
_cell_length_c 19.688(4)
_cell_measurement_reflns_used 62275
_cell_measurement_temperature 200
_cell_measurement_theta_max 27.500
_cell_measurement_theta_min 2.283
_cell_volume 4599.9(16)
_computing_cell_refinement EvalCCD
_computing_data_collection Collect
_computing_data_reduction EvalCCD
_computing_molecular_graphics 'Olex2 (Dolomanov et al., 2009)'
_computing_publication_material 'Olex2 (Dolomanov et al., 2009)'
_computing_structure_refinement 'SHELXL-2014/7 (Sheldrick, 2014)'
_computing_structure_solution 'ShelXT-2016 (Sheldrick, 2008)'
_diffrn_ambient_temperature 200
_diffrn_detector 'CCD area detector'
_diffrn_detector_type 'APEX II'
_diffrn_measured_fraction_theta_full 0.996
_diffrn_measured_fraction_theta_max 0.984
_diffrn_measurement_device '\k-geometry 4 circles diffractometer'
_diffrn_measurement_device_type 'Bruker-AXS-enraf-nonius KappaAPEXII'
_diffrn_measurement_method '\f and \w scans'
_diffrn_radiation_collimation 'Montel optic'
_diffrn_radiation_detector CCD
_diffrn_radiation_monochromator 'Multilayer mirrors'
_diffrn_radiation_probe x-ray
_diffrn_radiation_type MoK\a
_diffrn_radiation_wavelength 0.71073
_diffrn_reflns_av_R_equivalents 0.0615
_diffrn_reflns_av_unetI/netI 0.0375
_diffrn_reflns_Laue_measured_fraction_full 0.996
_diffrn_reflns_Laue_measured_fraction_max 0.984
_diffrn_reflns_limit_h_max 19
_diffrn_reflns_limit_h_min -19
_diffrn_reflns_limit_k_max 19
_diffrn_reflns_limit_k_min -20
_diffrn_reflns_limit_l_max 25
_diffrn_reflns_limit_l_min -23
_diffrn_reflns_number 62266
_diffrn_reflns_point_group_measured_fraction_full 0.996
_diffrn_reflns_point_group_measured_fraction_max 0.984
_diffrn_reflns_theta_full 25.242
_diffrn_reflns_theta_max 27.500
_diffrn_reflns_theta_min 2.283
_diffrn_source 'Incoatec ISG250'
_diffrn_source_target Mo
_diffrn_source_type 'Microfocus sealed tube'
_exptl_absorpt_coefficient_mu 3.153
_exptl_absorpt_correction_T_max 1
_exptl_absorpt_correction_T_min 0.471333
_exptl_absorpt_correction_type multi-scan
_exptl_absorpt_process_details
;
SADABS-2004/1 (Bruker,2004) was used for absorption correction.
R(int) was 0.1365 before and 0.0678 after correction.
The Ratio of minimum to maximum transmission is 0.4713.
The \l/2 correction factor is 0.0015.
;
_exptl_crystal_colour orange
_exptl_crystal_colour_primary orange
_exptl_crystal_density_diffrn 1.606
_exptl_crystal_description block
_exptl_crystal_F_000 2203
_exptl_crystal_size_max 0.32
_exptl_crystal_size_mid 0.28
_exptl_crystal_size_min 0.14
_refine_diff_density_max 1.950
_refine_diff_density_min -1.772
_refine_diff_density_rms 0.127
_refine_ls_extinction_method none
_refine_ls_goodness_of_fit_ref 1.135
_refine_ls_hydrogen_treatment constr
_refine_ls_matrix_type full
_refine_ls_number_parameters 650
_refine_ls_number_reflns 10403
_refine_ls_number_restraints 257
_refine_ls_restrained_S_all 1.132
_refine_ls_R_factor_all 0.0509
_refine_ls_R_factor_gt 0.0366
_refine_ls_shift/su_max 0.003
_refine_ls_shift/su_mean 0.000
_refine_ls_structure_factor_coef Fsqd
_refine_ls_weighting_details 'w=1/[\s^2^(Fo^2^)+(0.0411P)^2^+12.1613P] where P=(Fo^2^+2Fc^2^)/3'
_refine_ls_weighting_scheme calc
_refine_ls_wR_factor_gt 0.0899
_refine_ls_wR_factor_ref 0.1029
_reflns_Friedel_coverage 0.000
_reflns_number_gt 8712
_reflns_number_total 10403
_reflns_threshold_expression 'I > 2\s(I)'
_cod_data_source_file d3dt03498d2.cif
_cod_data_source_block sad_CCDC2
_cod_depositor_comments 'Adding full bibliography for 7715174--7715176.cif.'
_cod_original_cell_volume 4600.0(17)
_cod_database_code 7715176
_shelx_space_group_comment
;
The symmetry employed for this shelxl refinement is uniquely defined
by the following loop, which should always be used as a source of
symmetry information in preference to the above space-group names.
They are only intended as comments.
;
_olex2_refinement_description
;
1. Fixed Uiso
 At 1.2 times of:
  All C(H) groups, All C(H,H) groups
 At 1.5 times of:
  All C(H,H,H) groups
2. Restrained distances
 C42A-F1A
 1.3 with sigma of 0.02
 F2A-C42A
 1.3 with sigma of 0.02
 C42A-F3A
 1.3 with sigma of 0.02
 F1B-C42B
 1.3 with sigma of 0.02
 F2B-C42B
 1.3 with sigma of 0.02
 C42B-F3B
 1.3 with sigma of 0.02
 F2A-F1A
 2 with sigma of 0.02
 F1A-F3A
 2 with sigma of 0.02
 F2A-F3A
 2 with sigma of 0.02
 F1B-F3B
 2 with sigma of 0.02
 F2B-F1B
 2 with sigma of 0.02
 F2B-F3B
 2 with sigma of 0.02
 C42B-C5
 1.5 with sigma of 0.02
 C42A-C5
 1.5 with sigma of 0.02
3. Rigid bond restraints
 F3A, F2A, C42A, F1A, F1B, C42B, F3B, F2B
 with sigma for 1-2 distances of 0.01 and sigma for 1-3 distances of 0.01
 Cl3, C44, Cl4
 with sigma for 1-2 distances of 0.01 and sigma for 1-3 distances of 0.01
 F5B, C40, F4B, F6B, F5A, F6A, F4A
 with sigma for 1-2 distances of 0.01 and sigma for 1-3 distances of 0.01
4. Uiso/Uaniso restraints and constraints
F3A \\sim F2A \\sim C42A \\sim F1A \\sim F1B \\sim C42B \\sim F3B \\sim F2B:
within 1.7A with sigma of 0.04 and sigma for terminal atoms of 0.08
Cl3 \\sim C44 \\sim Cl4: within 1.7A with sigma of 0.04 and sigma for terminal
atoms of 0.08
F5B \\sim C40 \\sim F4B \\sim F6B \\sim F5A \\sim F6A \\sim F4A: within 1.7A
with sigma of 0.04 and sigma for terminal atoms of 0.08
Uanis(F3B) \\sim Ueq: with sigma of 0.01 and sigma for terminal atoms of 0.02
Uanis(F5B) \\sim Ueq: with sigma of 0.01 and sigma for terminal atoms of 0.02
Uanis(F3A) \\sim Ueq: with sigma of 0.01 and sigma for terminal atoms of 0.02
Uanis(F6B) \\sim Ueq: with sigma of 0.01 and sigma for terminal atoms of 0.02
5. Others
 Sof(Cl3)=Sof(Cl4)=Sof(C44)=Sof(H44A)=Sof(H44B)=FVAR(1)
 Sof(Cl2)=Sof(Cl1)=Sof(C43)=Sof(H43A)=Sof(H43B)=FVAR(2)
 Sof(F3A)=Sof(F2A)=Sof(C42A)=Sof(F1A)=1-FVAR(3)
 Sof(F1B)=Sof(C42B)=Sof(F3B)=Sof(F2B)=FVAR(3)
 Sof(F5B)=Sof(F4B)=Sof(F6B)=1-FVAR(4)
 Sof(F5A)=Sof(F6A)=Sof(F4A)=FVAR(4)
6.a Ternary CH refined with riding coordinates:
 C30(H30), C14(H14)
6.b Secondary CH2 refined with riding coordinates:
 C43(H43A,H43B), C44(H44A,H44B)
6.c Aromatic/amide H refined with riding coordinates:
 C37(H37), C36(H36), C12(H12), C6(H6), C28(H28), C25(H25), C34(H34), C22(H22),
 C27(H27), C19(H19), C4(H4), C35(H35), C20(H20), C3(H3), C11(H11), C9(H9)
6.d Idealised Me refined as rotating group:
 C31(H31A,H31B,H31C), C39(H39A,H39B,H39C), C32(H32A,H32B,H32C), C16(H16A,H16B,
 H16C), C41(H41A,H41B,H41C), C15(H15A,H15B,H15C)
;
_shelx_shelxl_version_number 2014/7
_olex2_submission_special_instructions 'No special instructions were received'

loop_
_space_group_symop_operation_xyz
'x, y, z'
'-x+1/2, y+1/2, -z+1/2'
'-x, -y, -z'
'x-1/2, -y-1/2, z-1/2'

loop_
_atom_site_label
_atom_site_type_symbol
_atom_site_fract_x
_atom_site_fract_y
_atom_site_fract_z
_atom_site_U_iso_or_equiv
_atom_site_adp_type
_atom_site_occupancy
_atom_site_site_symmetry_order
_atom_site_calc_flag
_atom_site_refinement_flags_posn
_atom_site_refinement_flags_adp
_atom_site_refinement_flags_occupancy
_atom_site_disorder_assembly
_atom_site_disorder_group
Ir1 Ir 0.60590(2) 0.51186(2) 0.30156(2) 0.02392(6) Uani 1 1 d . . . . .
Cl2 Cl 1.0165(2) 0.6801(2) 0.31894(17) 0.1087(12) Uani 0.811(5) 1 d . . P . .
Cl1 Cl 1.0943(2) 0.5444(2) 0.24936(16) 0.1032(12) Uani 0.811(5) 1 d . . P . .
O1 O 0.7105(2) 0.57077(19) 0.25896(16) 0.0307(6) Uani 1 1 d . . . . .
N3 N 0.6704(2) 0.5055(2) 0.40168(19) 0.0275(7) Uani 1 1 d . . . . .
N5 N 0.6832(2) 0.4049(2) 0.28161(19) 0.0284(7) Uani 1 1 d . . . . .
N1 N 0.5263(2) 0.5189(2) 0.20609(19) 0.0295(8) Uani 1 1 d . . . . .
Cl3 Cl 0.4636(4) 0.8118(2) 0.6142(2) 0.143(2) Uani 0.733(6) 1 d . U P . .
O2 O 0.8188(3) 0.5408(2) 0.2023(2) 0.0508(9) Uani 1 1 d . . . . .
N4 N 0.6876(3) 0.4419(3) 0.5048(2) 0.0349(9) Uani 1 1 d . . . . .
C24 C 0.7637(3) 0.4905(3) 0.5039(3) 0.0351(10) Uani 1 1 d . . . . .
C33 C 0.7504(3) 0.4251(3) 0.2492(2) 0.0295(9) Uani 1 1 d . . . . .
O4 O 0.9751(3) 0.5734(3) 0.5890(2) 0.0641(12) Uani 1 1 d . . . . .
F3A F 0.5113(8) 0.8984(6) 0.4106(6) 0.109(4) Uani 0.699(14) 1 d D U P A 2
C23 C 0.6322(3) 0.4546(3) 0.4428(2) 0.0301(9) Uani 1 1 d . . . . .
C17 C 0.5161(3) 0.4473(3) 0.3435(2) 0.0298(9) Uani 1 1 d . . . . .
C29 C 0.7525(3) 0.5293(3) 0.4394(2) 0.0293(9) Uani 1 1 d . . . . .
F5B F 0.254(3) 0.293(3) 0.339(2) 0.096(11) Uani 0.132(11) 1 d . U P B 2
C1 C 0.5440(3) 0.6240(3) 0.3099(2) 0.0296(9) Uani 1 1 d . . . . .
C37 C 0.6692(3) 0.3229(3) 0.2955(2) 0.0337(10) Uani 1 1 d . . . . .
H37 H 0.6225 0.3092 0.3191 0.040 Uiso 1 1 calc R . . . .
C30 C 0.6805(4) 0.3675(3) 0.5508(3) 0.0420(12) Uani 1 1 d . . . . .
H30 H 0.6251 0.3354 0.5303 0.050 Uiso 1 1 calc R . . . .
C36 C 0.7201(3) 0.2567(3) 0.2766(3) 0.0394(11) Uani 1 1 d . . . . .
H36 H 0.7078 0.1986 0.2864 0.047 Uiso 1 1 calc R . . . .
C12 C 0.5427(4) 0.3882(3) 0.1331(3) 0.0429(12) Uani 1 1 d . . . . .
H12 H 0.5901 0.3622 0.1646 0.051 Uiso 1 1 calc R . . . .
C6 C 0.5623(3) 0.6828(3) 0.3641(2) 0.0326(9) Uani 1 1 d . . . . .
H6 H 0.6011 0.6665 0.4058 0.039 Uiso 1 1 calc R . . . .
C38 C 0.7616(3) 0.5192(3) 0.2350(3) 0.0321(9) Uani 1 1 d . . . . .
O3 O 0.4150(3) 0.3455(3) -0.0365(2) 0.0658(12) Uani 1 1 d . . . . .
C18 C 0.5420(3) 0.4268(3) 0.4145(2) 0.0313(9) Uani 1 1 d . . . . .
C28 C 0.8170(3) 0.5840(3) 0.4222(2) 0.0354(10) Uani 1 1 d . . . . .
H28 H 0.8090 0.6108 0.3781 0.043 Uiso 1 1 calc R . . . .
C13 C 0.5049(3) 0.4657(3) 0.1488(2) 0.0324(9) Uani 1 1 d . . . . .
C7 C 0.4715(3) 0.5857(3) 0.1958(2) 0.0314(9) Uani 1 1 d . . . . .
C25 C 0.8390(3) 0.5058(3) 0.5541(3) 0.0410(11) Uani 1 1 d . . . . .
H25 H 0.8464 0.4802 0.5986 0.049 Uiso 1 1 calc R . . . .
C2 C 0.4833(3) 0.6524(3) 0.2493(2) 0.0310(9) Uani 1 1 d . . . . .
N2 N 0.4127(3) 0.5778(3) 0.1343(2) 0.0366(9) Uani 1 1 d . . . . .
C34 C 0.8042(3) 0.3622(3) 0.2299(3) 0.0426(12) Uani 1 1 d . . . . .
H34 H 0.8515 0.3773 0.2073 0.051 Uiso 1 1 calc R . . . .
C26 C 0.9025(3) 0.5594(4) 0.5367(3) 0.0431(12) Uani 1 1 d . . . . .
F2A F 0.5470(10) 0.7949(6) 0.4771(4) 0.111(5) Uani 0.699(14) 1 d D U P A 2
C5 C 0.5252(4) 0.7643(3) 0.3588(3) 0.0412(11) Uani 1 1 d D . . . .
C22 C 0.4325(3) 0.4191(3) 0.3094(3) 0.0350(10) Uani 1 1 d . . . . .
H22 H 0.4146 0.4280 0.2610 0.042 Uiso 1 1 calc R . . . .
C27 C 0.8927(3) 0.5980(3) 0.4714(3) 0.0420(11) Uani 1 1 d . . . . .
H27 H 0.9385 0.6339 0.4610 0.050 Uiso 1 1 calc R . . . .
C19 C 0.4822(3) 0.3901(3) 0.4510(3) 0.0407(11) Uani 1 1 d . . . . .
H19 H 0.4987 0.3822 0.4996 0.049 Uiso 1 1 calc R . . . .
C4 C 0.4702(4) 0.7912(3) 0.2988(3) 0.0448(12) Uani 1 1 d . . . . .
H4 H 0.4463 0.8478 0.2954 0.054 Uiso 1 1 calc R . . . .
C21 C 0.3756(3) 0.3783(3) 0.3458(3) 0.0434(12) Uani 1 1 d . . . . .
C42A C 0.5566(8) 0.8264(6) 0.4180(5) 0.054(3) Uani 0.699(14) 1 d D U P A 2
C35 C 0.7885(4) 0.2766(3) 0.2437(3) 0.0454(12) Uani 1 1 d . . . . .
H35 H 0.8247 0.2324 0.2305 0.054 Uiso 1 1 calc R . . . .
C8 C 0.4344(3) 0.5035(3) 0.1032(3) 0.0370(11) Uani 1 1 d . . . . .
Cl4 Cl 0.3570(3) 0.9107(6) 0.5057(3) 0.216(4) Uani 0.733(6) 1 d . U P . .
C31 C 0.6707(5) 0.3969(4) 0.6221(3) 0.0600(16) Uani 1 1 d . . . . .
H31A H 0.7236 0.4294 0.6435 0.090 Uiso 1 1 calc GR . . . .
H31B H 0.6640 0.3466 0.6507 0.090 Uiso 1 1 calc GR . . . .
H31C H 0.6180 0.4337 0.6183 0.090 Uiso 1 1 calc GR . . . .
C20 C 0.3985(3) 0.3649(4) 0.4167(3) 0.0474(13) Uani 1 1 d . . . . .
H20 H 0.3577 0.3390 0.4412 0.057 Uiso 1 1 calc R . . . .
C3 C 0.4503(3) 0.7352(3) 0.2441(3) 0.0421(12) Uani 1 1 d . . . . .
H3 H 0.4133 0.7536 0.2023 0.050 Uiso 1 1 calc R . . . .
C11 C 0.5086(4) 0.3514(4) 0.0709(3) 0.0520(14) Uani 1 1 d . . . . .
H11 H 0.5329 0.2986 0.0588 0.062 Uiso 1 1 calc R . . . .
C14 C 0.3310(3) 0.6292(4) 0.1137(3) 0.0508(14) Uani 1 1 d . . . . .
H14 H 0.3288 0.6703 0.1524 0.061 Uiso 1 1 calc R . . . .
C9 C 0.4000(4) 0.4654(4) 0.0393(3) 0.0434(12) Uani 1 1 d . . . . .
H9 H 0.3522 0.4907 0.0077 0.052 Uiso 1 1 calc R . . . .
C39 C 1.0451(4) 0.6254(5) 0.5758(4) 0.0657(18) Uani 1 1 d . . . . .
H39A H 1.0675 0.6024 0.5360 0.099 Uiso 1 1 calc GR . . . .
H39B H 1.0933 0.6259 0.6166 0.099 Uiso 1 1 calc GR . . . .
H39C H 1.0234 0.6842 0.5656 0.099 Uiso 1 1 calc GR . . . .
C10 C 0.4387(4) 0.3897(4) 0.0243(3) 0.0511(14) Uani 1 1 d . . . . .
C32 C 0.7585(5) 0.3062(4) 0.5520(4) 0.0696(19) Uani 1 1 d . . . . .
H32A H 0.7612 0.2887 0.5046 0.104 Uiso 1 1 calc GR . . . .
H32B H 0.7505 0.2552 0.5794 0.104 Uiso 1 1 calc GR . . . .
H32C H 0.8140 0.3352 0.5728 0.104 Uiso 1 1 calc GR . . . .
C40 C 0.2873(4) 0.3469(4) 0.3079(4) 0.0594(15) Uani 1 1 d . U . . .
F1A F 0.6393(5) 0.8494(7) 0.4248(5) 0.114(4) Uani 0.699(14) 1 d D U P A 2
F4B F 0.235(2) 0.412(3) 0.295(3) 0.080(10) Uani 0.132(11) 1 d . U P B 2
C16 C 0.3357(5) 0.6837(5) 0.0501(4) 0.078(2) Uani 1 1 d . . . . .
H16A H 0.3900 0.7185 0.0590 0.117 Uiso 1 1 calc GR . . . .
H16B H 0.2837 0.7217 0.0402 0.117 Uiso 1 1 calc GR . . . .
H16C H 0.3364 0.6460 0.0103 0.117 Uiso 1 1 calc GR . . . .
C41 C 0.3482(5) 0.3818(5) -0.0882(3) 0.075(2) Uani 1 1 d . . . . .
H41A H 0.3412 0.3469 -0.1303 0.112 Uiso 1 1 calc GR . . . .
H41B H 0.3652 0.4405 -0.0983 0.112 Uiso 1 1 calc GR . . . .
H41C H 0.2917 0.3832 -0.0717 0.112 Uiso 1 1 calc GR . . . .
C43 C 1.0042(6) 0.5799(8) 0.2849(6) 0.093(3) Uani 0.811(5) 1 d . . P . .
H43A H 0.9498 0.5786 0.2484 0.111 Uiso 0.811(5) 1 calc R . P . .
H43B H 0.9953 0.5392 0.3217 0.111 Uiso 0.811(5) 1 calc R . P . .
C15 C 0.2488(4) 0.5738(5) 0.1066(5) 0.082(2) Uani 1 1 d . . . . .
H15A H 0.2452 0.5359 0.0664 0.122 Uiso 1 1 calc GR . . . .
H15B H 0.1959 0.6105 0.1005 0.122 Uiso 1 1 calc GR . . . .
H15C H 0.2520 0.5388 0.1485 0.122 Uiso 1 1 calc GR . . . .
C44 C 0.4312(8) 0.9083(7) 0.5823(6) 0.078(3) Uani 0.733(6) 1 d . U P . .
H44A H 0.4848 0.9407 0.5762 0.094 Uiso 0.733(6) 1 calc R . P . .
H44B H 0.4046 0.9393 0.6172 0.094 Uiso 0.733(6) 1 calc R . P . .
F6B F 0.291(2) 0.319(3) 0.247(2) 0.070(8) Uani 0.132(11) 1 d . U P B 2
F1B F 0.6025(16) 0.8021(14) 0.4677(11) 0.102(9) Uani 0.301(14) 1 d D U P A 1
C42B C 0.5364(15) 0.8216(14) 0.4196(10) 0.065(7) Uani 0.301(14) 1 d D U P A 1
F3B F 0.5529(19) 0.8992(15) 0.4035(14) 0.101(8) Uani 0.301(14) 1 d D U P A 1
F2B F 0.4693(14) 0.8268(17) 0.4495(12) 0.120(8) Uani 0.301(14) 1 d D U P A 1
F5A F 0.2234(3) 0.3521(5) 0.3444(3) 0.094(2) Uani 0.868(11) 1 d . U P B 1
F6A F 0.2887(3) 0.2643(4) 0.2917(4) 0.098(3) Uani 0.868(11) 1 d . U P B 1
F4A F 0.2579(5) 0.3881(7) 0.2495(4) 0.127(4) Uani 0.868(11) 1 d . U P B 1

loop_
_atom_site_aniso_label
_atom_site_aniso_U_11
_atom_site_aniso_U_22
_atom_site_aniso_U_33
_atom_site_aniso_U_23
_atom_site_aniso_U_13
_atom_site_aniso_U_12
Ir1 0.02293(9) 0.01789(10) 0.03056(10) 0.00097(6) 0.00414(6) 0.00093(5)
Cl2 0.113(2) 0.098(2) 0.106(2) -0.0158(17) -0.0036(18) 0.0283(18)
Cl1 0.0866(19) 0.118(3) 0.098(2) -0.0223(18) 0.0000(15) 0.0236(17)
O1 0.0298(15) 0.0218(15) 0.0418(18) 0.0027(12) 0.0103(13) -0.0004(12)
N3 0.0245(18) 0.0264(19) 0.0299(18) 0.0031(14) 0.0013(14) -0.0009(14)
N5 0.0280(18) 0.0210(18) 0.035(2) 0.0022(14) 0.0019(14) 0.0031(14)
N1 0.0279(18) 0.029(2) 0.0298(19) 0.0002(14) 0.0007(14) 0.0006(15)
Cl3 0.267(6) 0.0617(19) 0.139(3) 0.0338(19) 0.132(4) 0.041(3)
O2 0.054(2) 0.036(2) 0.072(3) 0.0036(18) 0.035(2) -0.0024(17)
N4 0.036(2) 0.034(2) 0.034(2) 0.0073(16) 0.0032(16) -0.0024(16)
C24 0.030(2) 0.035(3) 0.040(3) 0.0015(19) 0.0055(19) 0.0017(18)
C33 0.030(2) 0.025(2) 0.034(2) 0.0014(17) 0.0058(17) 0.0008(17)
O4 0.042(2) 0.083(3) 0.058(3) 0.007(2) -0.0128(18) -0.018(2)
F3A 0.178(9) 0.042(5) 0.093(6) -0.031(4) -0.005(6) 0.043(6)
C23 0.030(2) 0.028(2) 0.032(2) 0.0016(17) 0.0058(17) 0.0023(17)
C17 0.027(2) 0.022(2) 0.042(2) -0.0002(17) 0.0093(17) 0.0014(16)
C29 0.026(2) 0.026(2) 0.035(2) 0.0000(17) 0.0041(17) -0.0011(17)
F5B 0.079(17) 0.097(17) 0.109(16) 0.021(13) 0.009(13) -0.050(13)
C1 0.027(2) 0.025(2) 0.038(2) 0.0037(17) 0.0082(17) 0.0003(17)
C37 0.037(2) 0.023(2) 0.041(3) 0.0033(18) 0.0079(19) 0.0003(18)
C30 0.045(3) 0.037(3) 0.043(3) 0.012(2) 0.005(2) -0.004(2)
C36 0.045(3) 0.022(2) 0.048(3) 0.0041(19) 0.003(2) 0.0071(19)
C12 0.054(3) 0.034(3) 0.037(3) -0.005(2) 0.000(2) 0.006(2)
C6 0.038(2) 0.024(2) 0.038(2) 0.0012(18) 0.0098(19) 0.0009(18)
C38 0.031(2) 0.024(2) 0.042(3) 0.0014(18) 0.0084(19) -0.0011(17)
O3 0.088(3) 0.065(3) 0.037(2) -0.0163(19) -0.007(2) -0.005(2)
C18 0.026(2) 0.028(2) 0.040(2) 0.0014(18) 0.0072(18) -0.0026(17)
C28 0.034(2) 0.032(2) 0.039(3) 0.0009(19) 0.0042(19) -0.0065(19)
C13 0.036(2) 0.028(2) 0.033(2) 0.0005(18) 0.0036(18) -0.0011(18)
C7 0.027(2) 0.027(2) 0.039(2) 0.0034(18) 0.0026(17) 0.0032(17)
C25 0.036(3) 0.048(3) 0.035(3) 0.006(2) -0.001(2) -0.003(2)
C2 0.026(2) 0.030(2) 0.038(2) 0.0019(18) 0.0052(17) 0.0043(17)
N2 0.033(2) 0.036(2) 0.037(2) 0.0025(17) -0.0025(16) 0.0089(17)
C34 0.039(3) 0.032(3) 0.060(3) 0.002(2) 0.019(2) 0.009(2)
C26 0.033(2) 0.046(3) 0.046(3) 0.001(2) -0.003(2) -0.007(2)
F2A 0.248(15) 0.045(4) 0.053(4) -0.006(3) 0.063(8) -0.009(7)
C5 0.054(3) 0.026(2) 0.048(3) -0.003(2) 0.020(2) 0.002(2)
C22 0.031(2) 0.031(2) 0.042(3) 0.0001(19) 0.0032(19) -0.0035(18)
C27 0.033(2) 0.042(3) 0.049(3) 0.001(2) 0.003(2) -0.009(2)
C19 0.035(2) 0.041(3) 0.047(3) 0.008(2) 0.011(2) -0.004(2)
C4 0.051(3) 0.024(2) 0.062(3) 0.003(2) 0.018(3) 0.013(2)
C21 0.029(2) 0.037(3) 0.066(4) 0.000(2) 0.012(2) -0.008(2)
C42A 0.100(7) 0.018(5) 0.050(6) -0.007(4) 0.030(6) -0.003(4)
C35 0.048(3) 0.029(3) 0.061(3) -0.002(2) 0.016(3) 0.013(2)
C8 0.034(2) 0.040(3) 0.034(2) 0.0026(19) -0.0014(19) -0.0020(19)
Cl4 0.128(4) 0.391(11) 0.121(4) -0.030(5) 0.002(3) 0.108(5)
C31 0.073(4) 0.064(4) 0.045(3) 0.009(3) 0.016(3) -0.013(3)
C20 0.035(3) 0.051(3) 0.058(3) 0.009(3) 0.012(2) -0.009(2)
C3 0.040(3) 0.031(3) 0.054(3) 0.004(2) 0.005(2) 0.011(2)
C11 0.074(4) 0.036(3) 0.042(3) -0.011(2) 0.002(3) 0.006(3)
C14 0.033(3) 0.058(4) 0.055(3) 0.000(3) -0.006(2) 0.016(2)
C9 0.044(3) 0.049(3) 0.032(2) 0.003(2) -0.004(2) -0.003(2)
C39 0.049(3) 0.067(4) 0.072(4) -0.001(3) -0.010(3) -0.017(3)
C10 0.066(4) 0.048(3) 0.035(3) -0.010(2) 0.000(2) -0.013(3)
C32 0.070(4) 0.049(4) 0.091(5) 0.026(4) 0.019(4) 0.016(3)
C40 0.038(3) 0.058(4) 0.080(4) 0.004(3) 0.006(3) -0.017(3)
F1A 0.109(5) 0.144(8) 0.090(6) -0.071(6) 0.021(4) -0.058(5)
F4B 0.032(14) 0.093(16) 0.11(3) 0.001(16) -0.005(17) 0.000(11)
C16 0.084(5) 0.074(5) 0.072(5) 0.028(4) 0.004(4) 0.033(4)
C41 0.104(6) 0.076(5) 0.034(3) -0.003(3) -0.011(3) -0.028(4)
C43 0.061(6) 0.115(9) 0.092(7) 0.025(7) -0.011(5) -0.004(6)
C15 0.040(3) 0.087(6) 0.114(6) -0.008(5) 0.003(4) 0.005(3)
C44 0.102(8) 0.059(6) 0.081(6) -0.002(5) 0.039(5) 0.007(5)
F6B 0.045(13) 0.080(17) 0.077(11) -0.016(12) -0.013(10) -0.024(12)
F1B 0.148(16) 0.068(12) 0.066(15) -0.039(9) -0.042(13) 0.014(13)
C42B 0.095(13) 0.045(13) 0.055(15) 0.011(12) 0.015(8) 0.002(12)
F3B 0.172(17) 0.045(10) 0.077(11) -0.006(8) 0.001(11) -0.030(11)
F2B 0.140(14) 0.133(18) 0.103(15) -0.059(13) 0.067(12) -0.007(12)
F5A 0.035(2) 0.124(6) 0.129(5) -0.049(4) 0.030(3) -0.030(3)
F6A 0.063(3) 0.075(4) 0.150(6) -0.055(4) 0.005(3) -0.020(3)
F4A 0.065(4) 0.167(8) 0.124(6) 0.074(6) -0.045(4) -0.061(5)

loop_
_atom_type_symbol
_atom_type_description
_atom_type_scat_dispersion_real
_atom_type_scat_dispersion_imag
_atom_type_scat_source
C C 0.0033 0.0016 'International Tables Vol C Tables 4.2.6.8 and 6.1.1.4'
H H 0.0000 0.0000 'International Tables Vol C Tables 4.2.6.8 and 6.1.1.4'
Cl Cl 0.1484 0.1585 'International Tables Vol C Tables 4.2.6.8 and 6.1.1.4'
F F 0.0171 0.0103 'International Tables Vol C Tables 4.2.6.8 and 6.1.1.4'
Ir Ir -1.4442 7.9887 'International Tables Vol C Tables 4.2.6.8 and 6.1.1.4'
N N 0.0061 0.0033 'International Tables Vol C Tables 4.2.6.8 and 6.1.1.4'
O O 0.0106 0.0060 'International Tables Vol C Tables 4.2.6.8 and 6.1.1.4'

loop_
_geom_angle_atom_site_label_1
_geom_angle_atom_site_label_2
_geom_angle_atom_site_label_3
_geom_angle
_geom_angle_site_symmetry_1
_geom_angle_site_symmetry_3
_geom_angle_publ_flag
N3 Ir1 O1 98.01(13) . . ?
N3 Ir1 N5 87.53(14) . . ?
N3 Ir1 N1 172.52(14) . . ?
N5 Ir1 O1 77.14(12) . . ?
N1 Ir1 O1 88.63(14) . . ?
N1 Ir1 N5 97.36(14) . . ?
C17 Ir1 O1 174.53(14) . . ?
C17 Ir1 N3 79.62(17) . . ?
C17 Ir1 N5 97.77(15) . . ?
C17 Ir1 N1 94.05(17) . . ?
C17 Ir1 C1 91.69(17) . . ?
C1 Ir1 O1 93.48(14) . . ?
C1 Ir1 N3 96.44(16) . . ?
C1 Ir1 N5 170.28(16) . . ?
C1 Ir1 N1 79.63(17) . . ?
C38 O1 Ir1 115.7(3) . . ?
C23 N3 Ir1 115.3(3) . . ?
C23 N3 C29 106.9(4) . . ?
C29 N3 Ir1 136.9(3) . . ?
C33 N5 Ir1 114.1(3) . . ?
C37 N5 Ir1 126.6(3) . . ?
C37 N5 C33 119.3(4) . . ?
C13 N1 Ir1 136.4(3) . . ?
C7 N1 Ir1 115.6(3) . . ?
C7 N1 C13 107.4(4) . . ?
C24 N4 C30 126.1(4) . . ?
C23 N4 C24 106.8(4) . . ?
C23 N4 C30 123.7(4) . . ?
C29 C24 N4 106.9(4) . . ?
C29 C24 C25 121.2(5) . . ?
C25 C24 N4 131.9(5) . . ?
N5 C33 C38 116.1(4) . . ?
N5 C33 C34 121.1(4) . . ?
C34 C33 C38 122.9(4) . . ?
C26 O4 C39 119.0(5) . . ?
N3 C23 N4 111.0(4) . . ?
N3 C23 C18 115.8(4) . . ?
N4 C23 C18 133.2(4) . . ?
C18 C17 Ir1 115.8(3) . . ?
C22 C17 Ir1 126.7(4) . . ?
C22 C17 C18 117.5(4) . . ?
N3 C29 C24 108.3(4) . . ?
N3 C29 C28 130.4(4) . . ?
C24 C29 C28 121.3(4) . . ?
C6 C1 Ir1 127.2(3) . . ?
C6 C1 C2 116.1(4) . . ?
C2 C1 Ir1 116.1(3) . . ?
N5 C37 H37 118.8 . . ?
N5 C37 C36 122.4(4) . . ?
C36 C37 H37 118.8 . . ?
N4 C30 H30 107.3 . . ?
N4 C30 C31 111.3(5) . . ?
N4 C30 C32 110.3(4) . . ?
C31 C30 H30 107.3 . . ?
C31 C30 C32 113.1(5) . . ?
C32 C30 H30 107.3 . . ?
C37 C36 H36 120.6 . . ?
C35 C36 C37 118.8(5) . . ?
C35 C36 H36 120.6 . . ?
C13 C12 H12 121.4 . . ?
C11 C12 H12 121.4 . . ?
C11 C12 C13 117.2(5) . . ?
C1 C6 H6 119.2 . . ?
C5 C6 C1 121.5(5) . . ?
C5 C6 H6 119.2 . . ?
O1 C38 C33 116.3(4) . . ?
O2 C38 O1 125.0(4) . . ?
O2 C38 C33 118.7(4) . . ?
C10 O3 C41 117.5(5) . . ?
C17 C18 C23 112.2(4) . . ?
C19 C18 C23 126.6(4) . . ?
C19 C18 C17 121.0(4) . . ?
C29 C28 H28 121.1 . . ?
C27 C28 C29 117.8(4) . . ?
C27 C28 H28 121.1 . . ?
N1 C13 C12 130.7(4) . . ?
N1 C13 C8 107.8(4) . . ?
C8 C13 C12 121.6(4) . . ?
N1 C7 C2 117.2(4) . . ?
N1 C7 N2 110.8(4) . . ?
N2 C7 C2 132.0(4) . . ?
C24 C25 H25 121.4 . . ?
C26 C25 C24 117.2(5) . . ?
C26 C25 H25 121.4 . . ?
C1 C2 C7 110.6(4) . . ?
C3 C2 C1 121.3(4) . . ?
C3 C2 C7 127.9(4) . . ?
C7 N2 C8 107.1(4) . . ?
C7 N2 C14 125.2(4) . . ?
C8 N2 C14 126.5(4) . . ?
C33 C34 H34 120.3 . . ?
C33 C34 C35 119.4(5) . . ?
C35 C34 H34 120.3 . . ?
O4 C26 C27 123.2(5) . . ?
C25 C26 O4 114.6(5) . . ?
C25 C26 C27 122.2(5) . . ?
C6 C5 C42A 117.3(6) . . ?
C6 C5 C42B 120.6(10) . . ?
C4 C5 C6 121.2(5) . . ?
C4 C5 C42A 121.0(6) . . ?
C4 C5 C42B 117.9(10) . . ?
C17 C22 H22 119.8 . . ?
C21 C22 C17 120.4(5) . . ?
C21 C22 H22 119.8 . . ?
C28 C27 C26 120.4(5) . . ?
C28 C27 H27 119.8 . . ?
C26 C27 H27 119.8 . . ?
C18 C19 H19 119.9 . . ?
C20 C19 C18 120.2(5) . . ?
C20 C19 H19 119.9 . . ?
C5 C4 H4 120.4 . . ?
C3 C4 C5 119.1(5) . . ?
C3 C4 H4 120.4 . . ?
C22 C21 C20 121.8(5) . . ?
C22 C21 C40 119.3(5) . . ?
C20 C21 C40 118.9(5) . . ?
F3A C42A C5 112.1(10) . . ?
F2A C42A F3A 105.9(9) . . ?
F2A C42A C5 112.0(9) . . ?
F2A C42A F1A 106.7(10) . . ?
F1A C42A F3A 105.2(9) . . ?
F1A C42A C5 114.4(7) . . ?
C36 C35 C34 119.0(5) . . ?
C36 C35 H35 120.5 . . ?
C34 C35 H35 120.5 . . ?
C13 C8 C9 120.8(5) . . ?
N2 C8 C13 106.8(4) . . ?
N2 C8 C9 132.4(5) . . ?
C30 C31 H31A 109.5 . . ?
C30 C31 H31B 109.5 . . ?
C30 C31 H31C 109.5 . . ?
H31A C31 H31B 109.5 . . ?
H31A C31 H31C 109.5 . . ?
H31B C31 H31C 109.5 . . ?
C19 C20 C21 118.7(5) . . ?
C19 C20 H20 120.6 . . ?
C21 C20 H20 120.6 . . ?
C2 C3 H3 119.7 . . ?
C4 C3 C2 120.7(5) . . ?
C4 C3 H3 119.7 . . ?
C12 C11 H11 119.2 . . ?
C12 C11 C10 121.6(5) . . ?
C10 C11 H11 119.2 . . ?
N2 C14 H14 106.6 . . ?
N2 C14 C16 110.9(5) . . ?
N2 C14 C15 111.4(5) . . ?
C16 C14 H14 106.6 . . ?
C15 C14 H14 106.6 . . ?
C15 C14 C16 114.4(6) . . ?
C8 C9 H9 121.6 . . ?
C10 C9 C8 116.9(5) . . ?
C10 C9 H9 121.6 . . ?
O4 C39 H39A 109.5 . . ?
O4 C39 H39B 109.5 . . ?
O4 C39 H39C 109.5 . . ?
H39A C39 H39B 109.5 . . ?
H39A C39 H39C 109.5 . . ?
H39B C39 H39C 109.5 . . ?
O3 C10 C11 113.6(5) . . ?
O3 C10 C9 124.4(5) . . ?
C9 C10 C11 121.9(5) . . ?
C30 C32 H32A 109.5 . . ?
C30 C32 H32B 109.5 . . ?
C30 C32 H32C 109.5 . . ?
H32A C32 H32B 109.5 . . ?
H32A C32 H32C 109.5 . . ?
H32B C32 H32C 109.5 . . ?
F5B C40 C21 114(2) . . ?
F5B C40 F4B 109(3) . . ?
F5B C40 F6B 110(3) . . ?
F4B C40 C21 108.2(17) . . ?
F6B C40 C21 112.4(14) . . ?
F6B C40 F4B 103(3) . . ?
F5A C40 C21 113.7(6) . . ?
F5A C40 F6A 103.7(6) . . ?
F6A C40 C21 112.5(6) . . ?
F4A C40 C21 113.7(5) . . ?
F4A C40 F5A 106.2(7) . . ?
F4A C40 F6A 106.3(8) . . ?
C14 C16 H16A 109.5 . . ?
C14 C16 H16B 109.5 . . ?
C14 C16 H16C 109.5 . . ?
H16A C16 H16B 109.5 . . ?
H16A C16 H16C 109.5 . . ?
H16B C16 H16C 109.5 . . ?
O3 C41 H41A 109.5 . . ?
O3 C41 H41B 109.5 . . ?
O3 C41 H41C 109.5 . . ?
H41A C41 H41B 109.5 . . ?
H41A C41 H41C 109.5 . . ?
H41B C41 H41C 109.5 . . ?
Cl2 C43 Cl1 114.3(6) . . ?
Cl2 C43 H43A 108.7 . . ?
Cl2 C43 H43B 108.7 . . ?
Cl1 C43 H43A 108.7 . . ?
Cl1 C43 H43B 108.7 . . ?
H43A C43 H43B 107.6 . . ?
C14 C15 H15A 109.5 . . ?
C14 C15 H15B 109.5 . . ?
C14 C15 H15C 109.5 . . ?
H15A C15 H15B 109.5 . . ?
H15A C15 H15C 109.5 . . ?
H15B C15 H15C 109.5 . . ?
Cl3 C44 Cl4 117.0(7) . . ?
Cl3 C44 H44A 108.1 . . ?
Cl3 C44 H44B 108.1 . . ?
Cl4 C44 H44A 108.1 . . ?
Cl4 C44 H44B 108.1 . . ?
H44A C44 H44B 107.3 . . ?
F1B C42B C5 114.1(17) . . ?
F1B C42B F3B 103.8(17) . . ?
F3B C42B C5 111(2) . . ?
F2B C42B C5 115.6(16) . . ?
F2B C42B F1B 105.4(16) . . ?
F2B C42B F3B 105.5(17) . . ?

loop_
_geom_bond_atom_site_label_1
_geom_bond_atom_site_label_2
_geom_bond_distance
_geom_bond_site_symmetry_2
_geom_bond_publ_flag
Ir1 O1 2.151(3) . ?
Ir1 N3 2.031(4) . ?
Ir1 N5 2.121(4) . ?
Ir1 N1 2.038(4) . ?
Ir1 C17 2.004(4) . ?
Ir1 C1 2.006(4) . ?
Cl2 C43 1.692(12) . ?
Cl1 C43 1.753(11) . ?
O1 C38 1.272(5) . ?
N3 C23 1.344(6) . ?
N3 C29 1.382(5) . ?
N5 C33 1.348(6) . ?
N5 C37 1.330(6) . ?
N1 C13 1.386(6) . ?
N1 C7 1.325(6) . ?
Cl3 C44 1.664(11) . ?
O2 C38 1.229(6) . ?
N4 C24 1.392(6) . ?
N4 C23 1.359(6) . ?
N4 C30 1.486(6) . ?
C24 C29 1.387(7) . ?
C24 C25 1.388(7) . ?
C33 C38 1.506(6) . ?
C33 C34 1.378(6) . ?
O4 C26 1.380(6) . ?
O4 C39 1.407(7) . ?
F3A C42A 1.310(11) . ?
C23 C18 1.453(6) . ?
C17 C18 1.414(6) . ?
C17 C22 1.398(6) . ?
C29 C28 1.393(6) . ?
F5B C40 1.20(3) . ?
C1 C6 1.391(6) . ?
C1 C2 1.434(6) . ?
C37 H37 0.9500 . ?
C37 C36 1.383(6) . ?
C30 H30 1.0000 . ?
C30 C31 1.511(8) . ?
C30 C32 1.525(8) . ?
C36 H36 0.9500 . ?
C36 C35 1.369(8) . ?
C12 H12 0.9500 . ?
C12 C13 1.397(7) . ?
C12 C11 1.362(7) . ?
C6 H6 0.9500 . ?
C6 C5 1.384(7) . ?
O3 C10 1.368(6) . ?
O3 C41 1.415(8) . ?
C18 C19 1.392(6) . ?
C28 H28 0.9500 . ?
C28 C27 1.378(7) . ?
C13 C8 1.395(7) . ?
C7 C2 1.465(6) . ?
C7 N2 1.368(6) . ?
C25 H25 0.9500 . ?
C25 C26 1.374(7) . ?
C2 C3 1.379(6) . ?
N2 C8 1.378(6) . ?
N2 C14 1.475(6) . ?
C34 H34 0.9500 . ?
C34 C35 1.389(7) . ?
C26 C27 1.398(7) . ?
F2A C42A 1.297(11) . ?
C5 C4 1.377(8) . ?
C5 C42A 1.520(10) . ?
C5 C42B 1.476(17) . ?
C22 H22 0.9500 . ?
C22 C21 1.384(7) . ?
C27 H27 0.9500 . ?
C19 H19 0.9500 . ?
C19 C20 1.385(7) . ?
C4 H4 0.9500 . ?
C4 C3 1.373(7) . ?
C21 C20 1.387(8) . ?
C21 C40 1.496(7) . ?
C42A F1A 1.298(12) . ?
C35 H35 0.9500 . ?
C8 C9 1.399(7) . ?
Cl4 C44 1.705(12) . ?
C31 H31A 0.9800 . ?
C31 H31B 0.9800 . ?
C31 H31C 0.9800 . ?
C20 H20 0.9500 . ?
C3 H3 0.9500 . ?
C11 H11 0.9500 . ?
C11 C10 1.402(8) . ?
C14 H14 1.0000 . ?
C14 C16 1.524(9) . ?
C14 C15 1.509(9) . ?
C9 H9 0.9500 . ?
C9 C10 1.376(8) . ?
C39 H39A 0.9800 . ?
C39 H39B 0.9800 . ?
C39 H39C 0.9800 . ?
C32 H32A 0.9800 . ?
C32 H32B 0.9800 . ?
C32 H32C 0.9800 . ?
C40 F4B 1.29(4) . ?
C40 F6B 1.28(4) . ?
C40 F5A 1.323(8) . ?
C40 F6A 1.324(9) . ?
C40 F4A 1.318(9) . ?
C16 H16A 0.9800 . ?
C16 H16B 0.9800 . ?
C16 H16C 0.9800 . ?
C41 H41A 0.9800 . ?
C41 H41B 0.9800 . ?
C41 H41C 0.9800 . ?
C43 H43A 0.9900 . ?
C43 H43B 0.9900 . ?
C15 H15A 0.9800 . ?
C15 H15B 0.9800 . ?
C15 H15C 0.9800 . ?
C44 H44A 0.9900 . ?
C44 H44B 0.9900 . ?
F1B C42B 1.283(18) . ?
C42B F3B 1.284(18) . ?
C42B F2B 1.281(17) . ?
